data_4066967
loop_
_publ_author_name
'Vicente, Jos\'e'
'Saura-Llamas, Isabel'
'Garc\'ia-L\'opez, Jos\'e-Antonio'
'Bautista, Delia'

_publ_section_title
;
 Eight-Membered Palladacycles Derived from the Insertion of Olefins into
 the Pd&#x2212;C Bond of Ortho-Palladated Pharmaceuticals Phenethylamine
 and Phentermine. Synthesis of Stable Heck-Type Intermediates Containing
 Accessible \b-Hydrogens and Its Use in the Synthesis of
 2-Styrylphenethylamines, Tetrahydroisoquinolines, and Eight-Membered
 Cyclic Amidines&#x2020;
;
_journal_issue 19
_journal_name_full Organometallics
_journal_page_first 4320
_journal_paper_doi 10.1021/om100738z
_journal_volume 29
_journal_year 2010
_chemical_formula_sum 'C36 H42 Cl2 N2 Pd'
_chemical_formula_weight 680.02
_chemical_name_systematic
; 
 ? 
;
_space_group_IT_number 2
_symmetry_cell_setting triclinic
_symmetry_space_group_name_Hall '-P 1'
_symmetry_space_group_name_H-M 'P -1'
_atom_sites_solution_hydrogens geom
_atom_sites_solution_primary direct
_atom_sites_solution_secondary difmap
_audit_creation_method SHELXL-97
_cell_angle_alpha 101.558(2)
_cell_angle_beta 96.832(2)
_cell_angle_gamma 104.834(2)
_cell_formula_units_Z 1
_cell_length_a 6.0466(5)
_cell_length_b 10.1257(8)
_cell_length_c 13.9180(11)
_cell_measurement_reflns_used 5543
_cell_measurement_temperature 100(2)
_cell_measurement_theta_max 27.95
_cell_measurement_theta_min 2.31
_cell_volume 793.89(11)
_computing_cell_refinement 'Bruker SAINT'
_computing_data_collection 'Bruker SMART'
_computing_data_reduction 'Bruker SAINT'
_computing_molecular_graphics 'Bruker ShelXTL'
_computing_publication_material 'Bruker ShelXTL'
_computing_structure_refinement 'SHELXL-97 (Sheldrick, 1997)'
_computing_structure_solution 'SHELXS-97 (Sheldrick, 1990)'
_diffrn_ambient_temperature 100(2)
_diffrn_measured_fraction_theta_full 0.993
_diffrn_measured_fraction_theta_max 0.917
_diffrn_radiation_monochromator graphite
_diffrn_radiation_source 'fine-focus sealed tube'
_diffrn_radiation_type MoK\a
_diffrn_radiation_wavelength 0.71073
_diffrn_reflns_av_R_equivalents 0.0218
_diffrn_reflns_av_sigmaI/netI 0.0293
_diffrn_reflns_limit_h_max 7
_diffrn_reflns_limit_h_min -7
_diffrn_reflns_limit_k_max 12
_diffrn_reflns_limit_k_min -12
_diffrn_reflns_limit_l_max 18
_diffrn_reflns_limit_l_min -17
_diffrn_reflns_number 9186
_diffrn_reflns_theta_full 26.00
_diffrn_reflns_theta_max 28.15
_diffrn_reflns_theta_min 2.14
_exptl_absorpt_coefficient_mu 0.780
_exptl_absorpt_correction_T_max 0.9547
_exptl_absorpt_correction_T_min 0.8853
_exptl_absorpt_correction_type multi-scan
_exptl_absorpt_process_details SADABS
_exptl_crystal_colour yellow
_exptl_crystal_density_diffrn 1.422
_exptl_crystal_density_method 'not measured'
_exptl_crystal_description prism
_exptl_crystal_F_000 352
_exptl_crystal_size_max 0.16
_exptl_crystal_size_mid 0.09
_exptl_crystal_size_min 0.06
_refine_diff_density_max 0.803
_refine_diff_density_min -0.241
_refine_diff_density_rms 0.077
_refine_ls_extinction_method none
_refine_ls_goodness_of_fit_ref 1.082
_refine_ls_hydrogen_treatment 'NH2 free with SADI, rigid methyls others riding'
_refine_ls_matrix_type full
_refine_ls_number_parameters 197
_refine_ls_number_reflns 3551
_refine_ls_number_restraints 1
_refine_ls_restrained_S_all 1.082
_refine_ls_R_factor_all 0.0282
_refine_ls_R_factor_gt 0.0271
_refine_ls_shift/su_max 0.001
_refine_ls_shift/su_mean 0.000
_refine_ls_structure_factor_coef Fsqd
_refine_ls_weighting_details 'calc w=1/[\s^2^(Fo^2^)+(0.0327P)^2^+0.3802P] where P=(Fo^2^+2Fc^2^)/3'
_refine_ls_weighting_scheme calc
_refine_ls_wR_factor_gt 0.0649
_refine_ls_wR_factor_ref 0.0657
_reflns_number_gt 3452
_reflns_number_total 3551
_reflns_threshold_expression >2sigma(I)
_cod_data_source_file om100738z_si_002.cif
_cod_data_source_block jae191s
_cod_database_code 4066967

loop_
_symmetry_equiv_pos_as_xyz
'x, y, z'
'-x, -y, -z'

loop_
_atom_site_label
_atom_site_type_symbol
_atom_site_fract_x
_atom_site_fract_y
_atom_site_fract_z
_atom_site_U_iso_or_equiv
_atom_site_adp_type
_atom_site_occupancy
_atom_site_symmetry_multiplicity
_atom_site_calc_flag
_atom_site_refinement_flags
Pd1 Pd 0.5000 0.5000 1.0000 0.01255(7) Uani 1 2 d S
Cl1 Cl 0.82507(7) 0.67736(5) 0.99972(3) 0.01812(10) Uani 1 1 d .
N1 N 0.3077(3) 0.60265(17) 0.92589(12) 0.0154(3) Uani 1 1 d D
H01A H 0.186(3) 0.599(2) 0.9510(17) 0.021(6) Uiso 1 1 d D
H01B H 0.398(4) 0.685(2) 0.9453(17) 0.026(6) Uiso 1 1 d D
C1 C 0.2384(3) 0.56439(19) 0.81356(13) 0.0161(4) Uani 1 1 d .
C2 C 0.0340(3) 0.4280(2) 0.78464(14) 0.0177(4) Uani 1 1 d .
H2A H 0.0697 0.3620 0.8236 0.021 Uiso 1 1 calc R
H2B H -0.1070 0.4509 0.8036 0.021 Uiso 1 1 calc R
C3 C -0.0188(3) 0.3548(2) 0.67484(14) 0.0192(4) Uani 1 1 d .
C4 C 0.0836(3) 0.2497(2) 0.63597(15) 0.0210(4) Uani 1 1 d .
C5 C 0.0320(4) 0.1909(2) 0.53278(16) 0.0270(5) Uani 1 1 d .
H5 H 0.1032 0.1220 0.5055 0.032 Uiso 1 1 calc R
C6 C -0.1194(4) 0.2305(2) 0.46989(16) 0.0306(5) Uani 1 1 d .
H6 H -0.1524 0.1882 0.4004 0.037 Uiso 1 1 calc R
C7 C -0.2232(4) 0.3317(2) 0.50787(16) 0.0295(5) Uani 1 1 d .
H7 H -0.3283 0.3590 0.4650 0.035 Uiso 1 1 calc R
C8 C -0.1719(3) 0.3926(2) 0.60933(15) 0.0238(4) Uani 1 1 d .
H8 H -0.2429 0.4623 0.6352 0.029 Uiso 1 1 calc R
C9 C 0.2326(4) 0.1976(2) 0.70199(15) 0.0227(4) Uani 1 1 d .
H9 H 0.2164 0.2128 0.7701 0.027 Uiso 1 1 calc R
C10 C 0.3883(4) 0.1308(2) 0.67522(16) 0.0261(4) Uani 1 1 d .
H10 H 0.4099 0.1192 0.6079 0.031 Uiso 1 1 calc R
C11 C 0.5288(4) 0.0739(2) 0.74032(17) 0.0245(4) Uani 1 1 d .
C12 C 0.6657(4) -0.0065(2) 0.69793(19) 0.0314(5) Uani 1 1 d .
H12 H 0.6648 -0.0227 0.6282 0.038 Uiso 1 1 calc R
C13 C 0.8018(4) -0.0627(2) 0.7554(2) 0.0365(6) Uani 1 1 d .
H13 H 0.8915 -0.1179 0.7248 0.044 Uiso 1 1 calc R
C14 C 0.8083(4) -0.0391(2) 0.85729(19) 0.0317(5) Uani 1 1 d .
H14 H 0.9033 -0.0768 0.8970 0.038 Uiso 1 1 calc R
C15 C 0.6739(4) 0.0406(2) 0.90071(18) 0.0319(5) Uani 1 1 d .
H15 H 0.6777 0.0577 0.9706 0.038 Uiso 1 1 calc R
C16 C 0.5341(4) 0.0955(2) 0.84283(17) 0.0285(5) Uani 1 1 d .
H16 H 0.4412 0.1483 0.8734 0.034 Uiso 1 1 calc R
C17 C 0.4503(3) 0.5471(2) 0.76873(14) 0.0195(4) Uani 1 1 d .
H17A H 0.5788 0.6338 0.7938 0.029 Uiso 1 1 calc R
H17B H 0.4116 0.5277 0.6959 0.029 Uiso 1 1 calc R
H17C H 0.4966 0.4686 0.7877 0.029 Uiso 1 1 calc R
C18 C 0.1631(4) 0.6855(2) 0.78349(15) 0.0217(4) Uani 1 1 d .
H18A H 0.0374 0.7026 0.8181 0.032 Uiso 1 1 calc R
H18B H 0.1080 0.6611 0.7113 0.032 Uiso 1 1 calc R
H18C H 0.2957 0.7707 0.8018 0.032 Uiso 1 1 calc R

loop_
_atom_site_aniso_label
_atom_site_aniso_U_11
_atom_site_aniso_U_22
_atom_site_aniso_U_33
_atom_site_aniso_U_23
_atom_site_aniso_U_13
_atom_site_aniso_U_12
Pd1 0.01263(10) 0.01198(10) 0.01415(11) 0.00339(7) 0.00319(7) 0.00490(7)
Cl1 0.0158(2) 0.0176(2) 0.0210(2) 0.00677(18) 0.00354(17) 0.00317(17)
N1 0.0151(8) 0.0158(8) 0.0156(8) 0.0025(6) 0.0040(6) 0.0054(6)
C1 0.0166(9) 0.0170(9) 0.0154(9) 0.0042(7) 0.0023(7) 0.0063(7)
C2 0.0173(9) 0.0188(9) 0.0176(9) 0.0056(7) 0.0033(7) 0.0055(7)
C3 0.0183(9) 0.0185(9) 0.0192(9) 0.0052(7) 0.0035(7) 0.0018(7)
C4 0.0242(10) 0.0167(9) 0.0211(10) 0.0049(8) 0.0049(8) 0.0035(8)
C5 0.0377(12) 0.0182(10) 0.0250(11) 0.0042(8) 0.0086(9) 0.0072(9)
C6 0.0444(13) 0.0247(11) 0.0177(10) 0.0038(8) 0.0034(9) 0.0033(10)
C7 0.0316(12) 0.0317(12) 0.0227(11) 0.0088(9) -0.0020(9) 0.0064(9)
C8 0.0211(10) 0.0264(11) 0.0240(10) 0.0068(8) 0.0031(8) 0.0069(8)
C9 0.0290(11) 0.0166(9) 0.0229(10) 0.0044(8) 0.0058(8) 0.0071(8)
C10 0.0311(11) 0.0202(10) 0.0282(11) 0.0065(8) 0.0094(9) 0.0071(8)
C11 0.0220(10) 0.0139(9) 0.0371(12) 0.0055(8) 0.0077(9) 0.0037(8)
C12 0.0339(12) 0.0276(11) 0.0410(13) 0.0144(10) 0.0181(10) 0.0135(10)
C13 0.0327(12) 0.0286(12) 0.0606(16) 0.0188(11) 0.0219(12) 0.0180(10)
C14 0.0230(10) 0.0199(10) 0.0518(15) 0.0109(10) 0.0015(10) 0.0059(8)
C15 0.0339(12) 0.0219(11) 0.0348(12) 0.0016(9) -0.0030(10) 0.0071(9)
C16 0.0283(11) 0.0202(10) 0.0339(12) -0.0012(9) -0.0003(9) 0.0098(9)
C17 0.0176(9) 0.0223(10) 0.0185(9) 0.0041(8) 0.0053(7) 0.0053(7)
C18 0.0254(10) 0.0210(10) 0.0219(10) 0.0085(8) 0.0033(8) 0.0103(8)

loop_
_atom_type_symbol
_atom_type_description
_atom_type_scat_dispersion_real
_atom_type_scat_dispersion_imag
_atom_type_scat_source
C C 0.0033 0.0016 'International Tables Vol C Tables 4.2.6.8 and 6.1.1.4'
H H 0.0000 0.0000 'International Tables Vol C Tables 4.2.6.8 and 6.1.1.4'
N N 0.0061 0.0033 'International Tables Vol C Tables 4.2.6.8 and 6.1.1.4'
Cl Cl 0.1484 0.1585 'International Tables Vol C Tables 4.2.6.8 and 6.1.1.4'
Pd Pd -0.9988 1.0072 'International Tables Vol C Tables 4.2.6.8 and 6.1.1.4'

loop_
_geom_angle_atom_site_label_1
_geom_angle_atom_site_label_2
_geom_angle_atom_site_label_3
_geom_angle
_geom_angle_site_symmetry_1
_geom_angle_site_symmetry_3
N1 Pd1 N1 180.000(1) 2_667 .
N1 Pd1 Cl1 87.47(5) 2_667 2_667
N1 Pd1 Cl1 92.53(5) . 2_667
N1 Pd1 Cl1 92.53(5) 2_667 .
N1 Pd1 Cl1 87.47(5) . .
Cl1 Pd1 Cl1 180.0 2_667 .
C1 N1 Pd1 122.36(11) . .
N1 C1 C17 108.17(14) . .
N1 C1 C18 107.70(15) . .
C17 C1 C18 109.87(16) . .
N1 C1 C2 107.38(15) . .
C17 C1 C2 112.77(15) . .
C18 C1 C2 110.76(15) . .
C3 C2 C1 114.33(15) . .
C8 C3 C4 118.60(18) . .
C8 C3 C2 119.37(17) . .
C4 C3 C2 122.03(17) . .
C5 C4 C3 118.39(18) . .
C5 C4 C9 120.31(18) . .
C3 C4 C9 121.24(18) . .
C6 C5 C4 121.7(2) . .
C5 C6 C7 120.1(2) . .
C6 C7 C8 119.1(2) . .
C7 C8 C3 122.10(19) . .
C10 C9 C4 126.29(19) . .
C9 C10 C11 126.0(2) . .
C16 C11 C12 117.8(2) . .
C16 C11 C10 123.47(19) . .
C12 C11 C10 118.7(2) . .
C13 C12 C11 121.4(2) . .
C12 C13 C14 120.4(2) . .
C13 C14 C15 119.1(2) . .
C16 C15 C14 120.6(2) . .
C15 C16 C11 120.7(2) . .

loop_
_geom_bond_atom_site_label_1
_geom_bond_atom_site_label_2
_geom_bond_distance
_geom_bond_site_symmetry_2
Pd1 N1 2.0638(16) 2_667
Pd1 N1 2.0638(16) .
Pd1 Cl1 2.2991(5) 2_667
Pd1 Cl1 2.2991(5) .
N1 C1 1.513(2) .
C1 C17 1.524(2) .
C1 C18 1.528(3) .
C1 C2 1.543(3) .
C2 C3 1.515(3) .
C3 C8 1.398(3) .
C3 C4 1.412(3) .
C4 C5 1.404(3) .
C4 C9 1.475(3) .
C5 C6 1.380(3) .
C6 C7 1.384(3) .
C7 C8 1.386(3) .
C9 C10 1.339(3) .
C10 C11 1.467(3) .
C11 C16 1.395(3) .
C11 C12 1.402(3) .
C12 C13 1.381(3) .
C13 C14 1.384(4) .
C14 C15 1.390(3) .
C15 C16 1.390(3) .

loop_
_geom_hbond_atom_site_label_D
_geom_hbond_atom_site_label_H
_geom_hbond_atom_site_label_A
_geom_hbond_distance_DH
_geom_hbond_distance_HA
_geom_hbond_distance_DA
_geom_hbond_angle_DHA
_geom_hbond_site_symmetry_A
N1 H01A Cl1 0.845(18) 2.625(19) 3.4171(16) 157(2) 1_455
